data_2012070
loop_
_publ_author_name
'Yang,  Lan'
'Hu,  Changwen'
'Naruke,  Haruo'
'Yamase,  Toshihiro'

_publ_section_title
;
 A three-dimensional inorganic/organic hybrid material,
 [Ni~2~(4,4'-bipy)~3~(H~2~O)~2~V~4~O~12~]&#x00B7;2.5H~2~O
;
_journal_issue 7
_journal_name_full 'Acta Crystallographica Section C'
_journal_page_first 799
_journal_page_last 801
_journal_paper_doi 10.1107/S0108270101006229
_journal_volume 57
_journal_year 2001
_chemical_formula_iupac '[Ni2 (V2 O6)2 (C10 H8 N2 )3 (H2 O)2 ] , 2.5H2 O'
_chemical_formula_moiety 'C30 H28 N6 Ni2 O14 V4 , 2.5H2 O'
_chemical_formula_sum 'C30 H33 N6 Ni2 O16.5 V4'
_chemical_formula_weight 1062.79
_space_group_IT_number 15
_symmetry_cell_setting monoclinic
_symmetry_space_group_name_Hall '-C 2yc'
_symmetry_space_group_name_H-M 'C 1 2/c 1'
_cell_angle_alpha 90
_cell_angle_beta 105.9610(10)
_cell_angle_gamma 90
_cell_formula_units_Z 4
_cell_length_a 30.3799(9)
_cell_length_b 11.2402(3)
_cell_length_c 11.5366(3)
_cell_measurement_reflns_used 14338
_cell_measurement_temperature 173.2
_cell_measurement_theta_max 30.0
_cell_measurement_theta_min 1.9
_cell_volume 3787.60(18)
_computing_cell_refinement PROCESS-AUTO
_computing_data_collection 'PROCESS-AUTO (Rigaku Corporation, 1998)'
_computing_data_reduction 'TEXSAN (Molecular Structure Corporation, 1985, 1989)'
_computing_publication_material TEXSAN
_computing_structure_refinement TEXSAN
_computing_structure_solution 'SIR92 (Altomare et al., 1994)'
_diffrn_measured_fraction_theta_full .9984
_diffrn_measured_fraction_theta_max .9984
_diffrn_measurement_device_type 'Rigaku RAXIS-RAPID Imaging Plate'
_diffrn_measurement_method \w
_diffrn_radiation_type 'Mo K\a'
_diffrn_radiation_wavelength .7107
_diffrn_reflns_av_R_equivalents .027
_diffrn_reflns_limit_h_max 42
_diffrn_reflns_limit_h_min -42
_diffrn_reflns_limit_k_max 15
_diffrn_reflns_limit_k_min -15
_diffrn_reflns_limit_l_max 16
_diffrn_reflns_limit_l_min -16
_diffrn_reflns_number 14250
_diffrn_reflns_theta_full 29.99
_diffrn_reflns_theta_max 29.99
_diffrn_standards_decay_% 0
_diffrn_standards_interval_count 0
_diffrn_standards_number 0
_exptl_absorpt_coefficient_mu 2.002
_exptl_absorpt_correction_T_max .869
_exptl_absorpt_correction_T_min .515
_exptl_absorpt_correction_type multi-scan
_exptl_absorpt_process_details '(Higashi, 1995)'
_exptl_crystal_colour green
_exptl_crystal_density_diffrn 1.864
_exptl_crystal_density_method 'not measured'
_exptl_crystal_description prism
_exptl_crystal_size_max .300
_exptl_crystal_size_mid .120
_exptl_crystal_size_min .030
_refine_diff_density_max .90
_refine_diff_density_min -.50
_refine_ls_extinction_method none
_refine_ls_goodness_of_fit_ref 1.399
_refine_ls_hydrogen_treatment mixed
_refine_ls_number_parameters 312
_refine_ls_number_reflns 4634
_refine_ls_R_factor_gt .0422
_refine_ls_shift/su_max .0022
_refine_ls_structure_factor_coef Fsqd
_refine_ls_weighting_details 'w = 1/[\s^2^(Fo^2^) + (0.05000P)^2^] where P = (Fo^2^,0) + 2Fc^2^)/3)'
_refine_ls_weighting_scheme calc
_refine_ls_wR_factor_ref .1141
_reflns_number_gt 4198
_reflns_number_total 5509
_reflns_threshold_expression F^2^>2.0\s(F^2^)
_cod_data_source_file br1320.cif
_cod_data_source_block I
_cod_original_cell_volume 3787.6(2)
_cod_original_sg_symbol_H-M 'C 2/c'
_cod_original_formula_sum 'C30 H33 N6 Ni2 O16.50 V4 '
_cod_database_code 2012070
_cod_database_fobs_code 2012070

loop_
_symmetry_equiv_pos_as_xyz
x,y,z
-x,y,1/2-z
-x,-y,-z
x,-y,1/2+z
1/2+x,1/2+y,z
1/2-x,1/2+y,1/2-z
1/2-x,1/2-y,-z
1/2+x,1/2-y,1/2+z

loop_
_atom_site_label
_atom_site_fract_x
_atom_site_fract_y
_atom_site_fract_z
_atom_site_U_iso_or_equiv
_atom_site_adp_type
_atom_site_calc_flag
_atom_site_refinement_flags
_atom_site_occupancy
_atom_site_disorder_assembly
_atom_site_disorder_group
_atom_site_type_symbol
Ni1 .2500 1.2500 .5000 .01550(10) Uani d S 1.00 . . Ni
Ni2 .5000 .5000 .5000 .01980(10) Uani d S 1.00 . . Ni
V1 .39317(2) .41156(5) .32137(4) .01820(10) Uani d . 1.00 . . V
V2 .35517(2) .40646(5) .56417(4) .01870(10) Uani d . 1.00 . . V
O1 .29971(7) .3744(2) .5281(2) .0217(5) Uani d . 1.00 . . O
O2 .38569(10) .2886(3) .6072(3) .0449(8) Uani d . 1.00 . . O
O3 .47301(8) .4184(3) .6296(2) .0360(7) Uani d . 1.00 . . O
O4 .44974(8) .4284(3) .3634(2) .0328(7) Uani d . 1.00 . . O
O5 .36845(8) .4681(3) .4344(2) .0323(7) Uani d . 1.00 . . O
O6 .38130(10) .2718(3) .3029(3) .0426(8) Uani d . 1.00 . . O
O7 .36759(8) .4860(3) .1821(2) .0380(7) Uani d . 1.00 . . O
O8 .4621(4) .1750(10) .5860(10) .134(4) Uiso d P .50 . . O
O9 .4730(7) .083(2) .433(2) .195(7) Uiso d P .50 . . O
O10 .5018(8) .012(2) .696(2) .108(7) Uiso d P .25 . . O
N1 .29958(8) 1.1124(2) .4988(2) .0199(6) Uani d . 1.00 . . N
N2 .23974(8) 1.2679(2) .3017(2) .0189(6) Uani d . 1.00 . . N
N3 .45849(8) .6503(3) .4951(2) .0235(7) Uani d . 1.00 . . N
C1 .32380(10) 1.1127(3) .4189(3) .0281(9) Uani d . 1.00 . . C
C2 .35560(10) 1.0261(4) .4142(3) .0283(9) Uani d . 1.00 . . C
C3 .36440(10) .9345(3) .4971(3) .0227(7) Uani d . 1.00 . . C
C4 .33960(10) .9351(3) .5833(3) .0280(9) Uani d . 1.00 . . C
C5 .30820(10) 1.0240(3) .5805(3) .0260(8) Uani d . 1.00 . . C
C6 .39770(10) .8386(3) .4947(3) .0239(7) Uani d . 1.00 . . C
C7 .40350(10) .7933(3) .3881(3) .0282(8) Uani d . 1.00 . . C
C8 .43370(10) .7004(3) .3924(3) .0272(8) Uani d . 1.00 . . C
C9 .45280(10) .6947(4) .5970(3) .0370(10) Uani d . 1.00 . . C
C10 .42380(10) .7883(4) .6011(3) .0380(10) Uani d . 1.00 . . C
C11 .26385(10) 1.3471(3) .2572(3) .0213(7) Uani d . 1.00 . . C
C12 .26810(10) 1.3447(3) .1409(3) .0229(7) Uani d . 1.00 . . C
C13 .24702(10) 1.2550(3) .0620(2) .0195(7) Uani d . 1.00 . . C
C14 .22100(10) 1.1758(3) .1060(3) .0312(9) Uani d . 1.00 . . C
C15 .21740(10) 1.1845(3) .2236(3) .0285(9) Uani d . 1.00 . . C
H1 .3200(10) 1.180(4) .359(4) .031(10) Uiso calc . 1.00 . . H
H2 .368(2) 1.042(4) .363(4) .050(10) Uiso calc . 1.00 . . H
H3 .3410(10) .868(4) .636(4) .040(10) Uiso calc . 1.00 . . H
H4 .2890(10) 1.025(4) .640(4) .040(10) Uiso calc . 1.00 . . H
H7 .3820(10) .815(4) .310(4) .040(10) Uiso calc . 1.00 . . H
H8 .4350(10) .654(4) .322(4) .040(10) Uiso calc . 1.00 . . H
H9 .4710(10) .665(4) .669(4) .040(10) Uiso calc . 1.00 . . H
H10 .4220(10) .805(4) .671(4) .026(9) Uiso calc . 1.00 . . H
H11 .2800(10) 1.403(4) .313(4) .040(10) Uiso calc . 1.00 . . H
H12 .2870(10) 1.410(4) .123(4) .030(10) Uiso calc . 1.00 . . H
H14 .2035 1.1022 .0655 .0317 Uiso calc . 1.00 . . H
H15 .2000(10) 1.118(4) .256(4) .040(10) Uiso calc . 1.00 . . H

loop_
_atom_site_aniso_label
_atom_site_aniso_U_11
_atom_site_aniso_U_22
_atom_site_aniso_U_33
_atom_site_aniso_U_12
_atom_site_aniso_U_13
_atom_site_aniso_U_23
Ni1 .0164(2) .0154(3) .0160(2) -.0004(2) .0067(2) -.0007(2)
Ni2 .0172(2) .0232(3) .0182(3) .0050(2) .0033(2) .0012(2)
V1 .0189(2) .0207(3) .0148(2) -.0002(2) .0045(2) .0028(2)
V2 .0169(2) .0251(3) .0143(2) -.0003(2) .0045(2) -.0021(2)
O1 .0224(9) .0250(10) .0194(10) -.0048(8) .0083(8) -.0007(9)
O2 .0470(10) .048(2) .0350(10) .0220(10) .0030(10) .0030(10)
O3 .0290(10) .052(2) .0280(10) -.0030(10) .0088(10) .0110(10)
O4 .0230(10) .042(2) .0310(10) .0020(10) .0041(9) -.0080(10)
O5 .0380(10) .037(2) .0290(10) -.0040(10) .0220(10) -.0010(10)
O6 .065(2) .026(2) .043(2) -.0140(10) .0260(10) -.0050(10)
O7 .0320(10) .053(2) .0260(10) .0120(10) .0032(10) .0180(10)
N1 .0210(10) .0180(10) .0220(10) .0025(9) .0086(9) -.0001(10)
N2 .0220(10) .0210(10) .0160(10) -.0006(10) .0087(8) -.0012(10)
N3 .0240(10) .023(2) .0230(10) .0050(10) .0062(10) .0010(10)
C1 .032(2) .025(2) .032(2) .0090(10) .0170(10) .0090(10)
C2 .032(2) .028(2) .033(2) .0100(10) .0220(10) .0080(10)
C3 .0250(10) .021(2) .0240(10) .0050(10) .0090(10) .0010(10)
C4 .036(2) .024(2) .029(2) .0100(10) .0170(10) .0090(10)
C5 .0300(10) .025(2) .029(2) .0080(10) .0180(10) .0060(10)
C6 .0260(10) .023(2) .0250(10) .0070(10) .0110(10) .0030(10)
C7 .0310(10) .029(2) .023(2) .0120(10) .0040(10) .0020(10)
C8 .035(2) .028(2) .0180(10) .0110(10) .0060(10) -.0010(10)
C9 .041(2) .047(3) .023(2) .025(2) .0080(10) .009(2)
C10 .048(2) .048(3) .021(2) .023(2) .0150(10) .004(2)
C11 .0250(10) .022(2) .0160(10) -.0040(10) .0050(10) -.0020(10)
C12 .0250(10) .026(2) .0180(10) -.0100(10) .0060(10) .0000(10)
C13 .0240(10) .023(2) .0130(10) -.0020(10) .0077(10) -.0020(10)
C14 .044(2) .030(2) .025(2) -.020(2) .0190(10) -.0110(10)
C15 .040(2) .028(2) .0220(10) -.0140(10) .0160(10) -.0070(10)

loop_
_atom_type_symbol
_atom_type_description
_atom_type_scat_dispersion_real
_atom_type_scat_dispersion_imag
_atom_type_scat_source
Ni Ni .339 1.112
;International Tables for Crystallography
(1992, Vol. C, Tables 4.2.6.8 and 6.1.1.1)
;
V V .300 .529
;International Tables for Crystallography
(1992, Vol. C, Tables 4.2.6.8 and 6.1.1.1)
;
C C .003 .002
;International Tables for Crystallography
(1992, Vol. C, Tables 4.2.6.8 and 6.1.1.1)
;
H H .000 .000
;International Tables for Crystallography
(1992, Vol. C, Table 6.1.1.2)
;
O O .011 .006
;International Tables for Crystallography
(1992, Vol. C, Tables 4.2.6.8 and 6.1.1.1)
;
N N .006 .003
;International Tables for Crystallography
(1992, Vol. C, Tables 4.2.6.8 and 6.1.1.1)
;

loop_
_geom_angle_atom_site_label_1
_geom_angle_atom_site_label_2
_geom_angle_atom_site_label_3
_geom_angle_site_symmetry_1
_geom_angle_site_symmetry_2
_geom_angle_site_symmetry_3
_geom_angle
_geom_angle_publ_flag
O1 Ni1 O1 1_565 1_555 7_566 180.0 no
O1 Ni1 N1 1_565 1_555 1_555 90.27(10) no
O1 Ni1 N1 1_565 1_555 7_576 89.73(10) no
O1 Ni1 N2 1_565 1_555 1_555 89.41(9) no
O1 Ni1 N2 1_565 1_555 7_576 90.59(9) no
O1 Ni1 N1 7_566 1_555 1_555 89.73(10) no
O1 Ni1 N1 7_566 1_555 7_576 90.27(10) no
O1 Ni1 N2 7_566 1_555 1_555 90.59(9) no
O1 Ni1 N2 7_566 1_555 7_576 89.41(9) no
N1 Ni1 N1 1_555 1_555 7_576 180.0 no
N1 Ni1 N2 1_555 1_555 1_555 87.66(10) no
N1 Ni1 N2 1_555 1_555 7_576 92.34(10) no
N1 Ni1 N2 7_576 1_555 1_555 92.34(10) no
N1 Ni1 N2 7_576 1_555 7_576 87.66(10) no
N2 Ni1 N2 1_555 1_555 7_576 180.0 no
O4 Ni2 O4 1_555 1_555 3_666 180.0 no
O4 Ni2 N3 1_555 1_555 1_555 88.90(10) no
O4 Ni2 N3 1_555 1_555 3_666 91.10(10) no
O4 Ni2 O3 1_555 1_555 1_555 91.20(10) no
O4 Ni2 O3 1_555 1_555 3_666 88.80(10) no
O4 Ni2 N3 3_666 1_555 1_555 91.10(10) no
O4 Ni2 N3 3_666 1_555 3_666 88.90(10) no
O4 Ni2 O3 3_666 1_555 1_555 88.80(10) no
O4 Ni2 O3 3_666 1_555 3_666 91.20(10) no
N3 Ni2 N3 1_555 1_555 3_666 180.0 no
N3 Ni2 O3 1_555 1_555 1_555 91.20(10) no
N3 Ni2 O3 1_555 1_555 3_666 88.80(10) no
N3 Ni2 O3 3_666 1_555 1_555 88.80(10) no
N3 Ni2 O3 3_666 1_555 3_666 91.20(10) no
O3 Ni2 O3 1_555 1_555 3_666 180.0 no
O6 V1 O4 1_555 1_555 1_555 109.0(2) no
O6 V1 O7 1_555 1_555 1_555 108.10(10) no
O6 V1 O5 1_555 1_555 1_555 108.60(10) no
O4 V1 O7 1_555 1_555 1_555 111.60(10) no
O4 V1 O5 1_555 1_555 1_555 110.70(10) no
O7 V1 O5 1_555 1_555 1_555 108.80(10) no
O2 V2 O1 1_555 1_555 1_555 110.90(10) no
O2 V2 O7 1_555 1_555 4_565 109.80(10) no
O2 V2 O5 1_555 1_555 1_555 109.40(10) no
O1 V2 O7 1_555 1_555 4_565 109.00(10) no
O1 V2 O5 1_555 1_555 1_555 108.70(10) no
O7 V2 O5 4_565 1_555 1_555 109.00(10) no
C1 N1 C5 1_555 1_555 1_555 116.7(3) no
C11 N2 C15 1_555 1_555 1_555 115.6(3) no
C9 N3 C8 1_555 1_555 1_555 116.4(3) no
N1 C1 C2 1_555 1_555 1_555 123.5(3) no
C3 C2 C1 1_555 1_555 1_555 120.1(3) no
C2 C3 C4 1_555 1_555 1_555 116.7(3) no
C2 C3 C6 1_555 1_555 1_555 122.1(3) no
C4 C3 C6 1_555 1_555 1_555 121.2(3) no
C5 C4 C3 1_555 1_555 1_555 119.3(3) no
N1 C5 C4 1_555 1_555 1_555 123.7(3) no
C10 C6 C7 1_555 1_555 1_555 117.1(3) no
C10 C6 C3 1_555 1_555 1_555 120.4(3) no
C7 C6 C3 1_555 1_555 1_555 122.4(3) no
C8 C7 C6 1_555 1_555 1_555 119.3(3) no
N3 C8 C7 1_555 1_555 1_555 123.7(3) no
N3 C9 C10 1_555 1_555 1_555 123.7(3) no
C9 C10 C6 1_555 1_555 1_555 119.7(3) no
N2 C11 C12 1_555 1_555 1_555 124.4(3) no
C11 C12 C13 1_555 1_555 1_555 120.0(3) no
C14 C13 C12 1_555 1_555 1_555 115.8(3) no
C14 C13 C13 1_555 1_555 7_575 122.5(3) no
C12 C13 C13 1_555 1_555 7_575 121.7(4) no
C13 C14 C15 1_555 1_555 1_555 121.3(3) no
N2 C15 C14 1_555 1_555 1_555 122.8(3) no

loop_
_geom_bond_atom_site_label_1
_geom_bond_atom_site_label_2
_geom_bond_site_symmetry_1
_geom_bond_site_symmetry_2
_geom_bond_distance
_geom_bond_publ_flag
Ni1 O1 . 1_565 2.017(2) yes
Ni1 O1 . 7_566 2.017(2) yes
Ni1 N1 . . 2.162(3) yes
Ni1 N1 . 7_576 2.162(3) yes
Ni1 N2 . . 2.231(2) yes
Ni1 N2 . 7_576 2.231(2) yes
Ni2 O4 . . 2.034(2) yes
Ni2 O4 . 3_666 2.034(2) yes
Ni2 N3 . . 2.099(3) yes
Ni2 N3 . 3_666 2.099(3) yes
Ni2 O3 . . 2.103(3) yes
Ni2 O3 . 3_666 2.103(3) yes
V1 O6 . . 1.612(3) yes
V1 O4 . . 1.663(2) yes
V1 O7 . . 1.788(2) yes
V1 O5 . . 1.791(3) yes
V2 O2 . . 1.615(3) yes
V2 O1 . . 1.661(2) yes
V2 O7 . 4_565 1.781(3) yes
V2 O5 . . 1.793(3) yes
N1 C1 . . 1.329(4) ?
N1 C5 . . 1.344(4) ?
N2 C11 . . 1.342(4) ?
N2 C15 . . 1.347(4) ?
N3 C9 . . 1.332(5) ?
N3 C8 . . 1.340(4) ?
C1 C2 . . 1.383(5) ?
C2 C3 . . 1.380(5) ?
C3 C4 . . 1.403(5) ?
C3 C6 . . 1.485(4) ?
C4 C5 . . 1.375(5) ?
C6 C10 . . 1.385(5) ?
C6 C7 . . 1.385(5) ?
C7 C8 . . 1.384(5) ?
C9 C10 . . 1.382(5) ?
C11 C12 . . 1.382(4) ?
C12 C13 . . 1.390(4) ?
C13 C14 . . 1.378(4) ?
C13 C13 . 7_575 1.496(6) ?
C14 C15 . . 1.393(4) ?
C1 H1 . . 1.01(4) no
C2 H2 . . .81(5) no
C4 H3 . . .97(5) no
C5 H4 . . 1.02(4) no
C7 H7 . . .99(4) no
C8 H8 . . .98(5) no
C9 H9 . . .92(4) no
C10 H10 . . .85(4) no
C11 H11 . . .93(4) no
C12 H12 . . .98(4) no
C14 H14 . . 1.023 no
C15 H15 . . 1.04(5) no

loop_
_geom_contact_atom_site_label_1
_geom_contact_atom_site_label_2
_geom_contact_distance
_geom_contact_site_symmetry_2
_geom_contact_publ_flag
O2 O8 2.720(10) . no
O3 O8 2.780(10) . no
O8 O9 2.15(2) . no
O8 O10 2.37(3) . no
O8 O10 3.07(3) 2_656 no
O9 O10 2.13(3) 3_656 no
O9 O9 2.68(4) 3_656 no
O9 O10 3.03(3) . no
O9 O10 3.27(3) 4_554 no
O10 O10 1.28(4) 2_656 no
